data_1564712
loop_
_publ_author_name
'Yang, Miao'
'Qiu, Fenglei'
'M. El-Sayed, El-Sayed'
'Wang, Wenjing'
'du, shunfu'
'Su, Kongzhao'
'Yuan, Daqiang'

_publ_section_title
;
 Water-Stable Hydrazone-Linked Porous Organic Cages
;
_journal_name_full 'Chemical Science'
_journal_paper_doi 10.1039/D1SC04531H
_journal_year 2021
_chemical_formula_sum 'C144 H144 N24 O32'
_chemical_formula_weight 2722.82
_space_group_crystal_system monoclinic
_space_group_IT_number 15
_space_group_name_Hall '-C 2yc'
_space_group_name_H-M_alt 'C 1 2/c 1'
_atom_sites_solution_hydrogens mixed
_audit_creation_method SHELXL-2018/3
_audit_update_record
;
2021-07-18 deposited with the CCDC.	2021-09-23 downloaded from the CCDC.
;
_cell_angle_alpha 90
_cell_angle_beta 95.2390(10)
_cell_angle_gamma 90
_cell_formula_units_Z 4
_cell_length_a 31.8298(3)
_cell_length_b 15.74390(10)
_cell_length_c 39.9094(3)
_cell_measurement_reflns_used 21412
_cell_measurement_temperature 150(2)
_cell_measurement_theta_max 72.0520
_cell_measurement_theta_min 3.9070
_cell_volume 19916.1(3)
_computing_structure_refinement 'SHELXL-2018/3 (Sheldrick, 2018)'
_diffrn_ambient_temperature 150(2)
_diffrn_detector_area_resol_mean 10.5594
_diffrn_measured_fraction_theta_full 0.997
_diffrn_measured_fraction_theta_max 0.971
_diffrn_measurement_device_type 'SuperNova (Cu) X-ray Source'
_diffrn_measurement_method '\w scans'
_diffrn_radiation_type CuK\a
_diffrn_radiation_wavelength 1.54184
_diffrn_reflns_av_R_equivalents 0.0216
_diffrn_reflns_av_unetI/netI 0.0231
_diffrn_reflns_Laue_measured_fraction_full 0.997
_diffrn_reflns_Laue_measured_fraction_max 0.971
_diffrn_reflns_limit_h_max 39
_diffrn_reflns_limit_h_min -30
_diffrn_reflns_limit_k_max 7
_diffrn_reflns_limit_k_min -19
_diffrn_reflns_limit_l_max 43
_diffrn_reflns_limit_l_min -49
_diffrn_reflns_number 48058
_diffrn_reflns_point_group_measured_fraction_full 0.997
_diffrn_reflns_point_group_measured_fraction_max 0.971
_diffrn_reflns_theta_full 67.684
_diffrn_reflns_theta_max 72.302
_diffrn_reflns_theta_min 3.723
_diffrn_source 'micro-focus sealed X-ray tube'
_exptl_absorpt_coefficient_mu 0.541
_exptl_absorpt_correction_T_max 1.00000
_exptl_absorpt_correction_T_min 0.78247
_exptl_absorpt_correction_type multi-scan
_exptl_crystal_colour colourless
_exptl_crystal_density_diffrn 0.908
_exptl_crystal_description block
_exptl_crystal_F_000 5728
_exptl_crystal_size_max 0.16
_exptl_crystal_size_mid 0.14
_exptl_crystal_size_min 0.13
_refine_diff_density_max 1.787
_refine_diff_density_min -0.580
_refine_diff_density_rms 0.060
_refine_ls_extinction_method none
_refine_ls_goodness_of_fit_ref 0.893
_refine_ls_hydrogen_treatment constr
_refine_ls_matrix_type full
_refine_ls_number_parameters 917
_refine_ls_number_reflns 19116
_refine_ls_number_restraints 0
_refine_ls_restrained_S_all 0.893
_refine_ls_R_factor_all 0.0858
_refine_ls_R_factor_gt 0.0727
_refine_ls_shift/su_max 0.096
_refine_ls_shift/su_mean 0.001
_refine_ls_structure_factor_coef Fsqd
_refine_ls_weighting_details 'w=1/[\s^2^(Fo^2^)+(0.1589P)^2^+50.9102P] where P=(Fo^2^+2Fc^2^)/3'
_refine_ls_weighting_scheme calc
_refine_ls_wR_factor_gt 0.2215
_refine_ls_wR_factor_ref 0.2399
_reflns_Friedel_coverage 0.000
_reflns_number_gt 15660
_reflns_number_total 19116
_reflns_threshold_expression 'I > 2\s(I)'
_cod_data_source_file d1sc04531h2.cif
_cod_data_source_block HPOC-104
_cod_original_sg_symbol_H-M 'C 2/c'
_cod_database_code 1564712
_shelx_shelxl_version_number 2018/3
_shelx_space_group_comment
;
The symmetry employed for this shelxl refinement is uniquely defined
by the following loop, which should always be used as a source of
symmetry information in preference to the above space-group names.
They are only intended as comments.
;

loop_
_space_group_symop_operation_xyz
'x, y, z'
'-x, y, -z+1/2'
'x+1/2, y+1/2, z'
'-x+1/2, y+1/2, -z+1/2'
'-x, -y, -z'
'x, -y, z-1/2'
'-x+1/2, -y+1/2, -z'
'x+1/2, -y+1/2, z-1/2'

loop_
_atom_site_label
_atom_site_type_symbol
_atom_site_fract_x
_atom_site_fract_y
_atom_site_fract_z
_atom_site_U_iso_or_equiv
_atom_site_adp_type
_atom_site_occupancy
_atom_site_site_symmetry_order
_atom_site_calc_flag
_atom_site_refinement_flags_posn
_atom_site_refinement_flags_adp
_atom_site_refinement_flags_occupancy
_atom_site_disorder_assembly
_atom_site_disorder_group
O5A O 0.50885(5) 0.56604(10) 0.40636(4) 0.0334(3) Uani 1 1 d . . . . .
H5AA H 0.528667 0.580340 0.394210 0.040 Uiso 1 1 d R U . . .
O2A O 0.29510(5) 0.31526(11) 0.32635(4) 0.0346(4) Uani 1 1 d . . . . .
H2AA H 0.286726 0.364866 0.331844 0.042 Uiso 1 1 d R U . . .
O6A O 0.57511(5) 0.29839(10) 0.42627(4) 0.0341(4) Uani 1 1 d . . . . .
H6AA H 0.576993 0.248770 0.435297 0.041 Uiso 1 1 d R U . . .
O7A O 0.55962(5) 0.13164(10) 0.43326(4) 0.0344(4) Uani 1 1 d . . . . .
H7AA H 0.575493 0.099828 0.422247 0.041 Uiso 1 1 d R U . . .
O1A O 0.36187(6) 0.04941(11) 0.35159(4) 0.0363(4) Uani 1 1 d . . . . .
H1AA H 0.356622 0.034403 0.330920 0.044 Uiso 1 1 d R U . . .
O3A O 0.30315(6) 0.48650(11) 0.34210(4) 0.0410(4) Uani 1 1 d . . . . .
H3AA H 0.299959 0.519795 0.324975 0.049 Uiso 1 1 d R U . . .
O4A O 0.43139(5) 0.62684(11) 0.38022(4) 0.0396(4) Uani 1 1 d . . . . .
H4AA H 0.452829 0.634890 0.394611 0.048 Uiso 1 1 d R U . . .
O8A O 0.43875(6) -0.00870(12) 0.38041(5) 0.0427(4) Uani 1 1 d . . . . .
H8AA H 0.412048 -0.018060 0.377636 0.051 Uiso 1 1 d R U . . .
O15 O 0.61622(6) 0.68772(14) 0.51374(4) 0.0476(5) Uani 1 1 d . . . . .
O9 O 0.34458(7) -0.06346(12) 0.26546(5) 0.0488(5) Uani 1 1 d . . . . .
O11 O 0.59039(6) 0.66934(12) 0.34842(5) 0.0491(5) Uani 1 1 d . . . . .
O10 O 0.26195(6) 0.63491(13) 0.27075(5) 0.0480(5) Uani 1 1 d . . . . .
N1 N 0.32576(6) 0.08520(13) 0.29394(5) 0.0326(4) Uani 1 1 d . . . . .
N2 N 0.31201(7) 0.06370(13) 0.26137(5) 0.0348(4) Uani 1 1 d . . . . .
H2 H 0.297421 0.099133 0.248699 0.042 Uiso 1 1 calc R U . . .
N3 N 0.33216(7) 0.61299(13) 0.31143(5) 0.0394(5) Uani 1 1 d . . . . .
O12 O 0.64808(7) 0.02305(14) 0.39222(6) 0.0603(6) Uani 1 1 d . . . . .
N4 N 0.32998(7) 0.66956(13) 0.28529(5) 0.0381(5) Uani 1 1 d . . . . .
H4 H 0.351585 0.699369 0.281234 0.046 Uiso 1 1 calc R U . . .
N5 N 0.57736(6) 0.52302(13) 0.38108(5) 0.0360(4) Uani 1 1 d . . . . .
N6 N 0.61166(7) 0.53709(14) 0.36316(6) 0.0397(5) Uani 1 1 d . . . . .
H6 H 0.629714 0.497228 0.361102 0.048 Uiso 1 1 calc R U . . .
N7 N 0.56469(7) 0.00925(13) 0.39276(5) 0.0397(5) Uani 1 1 d . . . . .
N11 N 0.63585(8) 0.71390(15) 0.46140(6) 0.0472(6) Uani 1 1 d . . . . .
N8 N 0.58865(8) -0.05037(14) 0.37789(6) 0.0455(5) Uani 1 1 d . . . . .
H8 H 0.576911 -0.093152 0.367409 0.055 Uiso 1 1 calc R U . . .
C16 C 0.50961(7) 0.48763(14) 0.42131(5) 0.0275(4) Uani 1 1 d . . . . .
C15 C 0.47695(6) 0.46618(14) 0.44074(5) 0.0258(4) Uani 1 1 d . . . . .
C20 C 0.51105(6) 0.32814(14) 0.45270(5) 0.0256(4) Uani 1 1 d . . . . .
C5 C 0.31550(7) 0.26380(15) 0.35020(5) 0.0292(4) Uani 1 1 d . . . . .
C6 C 0.32311(6) 0.28683(15) 0.38393(6) 0.0289(4) Uani 1 1 d . . . . .
C22 C 0.49198(7) 0.17450(14) 0.44690(5) 0.0271(4) Uani 1 1 d . . . . .
C18 C 0.54237(6) 0.35021(14) 0.43220(5) 0.0272(4) Uani 1 1 d . . . . .
C4 C 0.34472(7) 0.22929(15) 0.40564(5) 0.0298(5) Uani 1 1 d . . . . .
H4A H 0.350586 0.244824 0.428064 0.036 Uiso 1 1 calc R U . . .
C1 C 0.32766(7) 0.18370(14) 0.33882(5) 0.0288(4) Uani 1 1 d . . . . .
C13 C 0.40646(7) 0.51283(14) 0.41380(5) 0.0279(4) Uani 1 1 d . . . . .
C3 C 0.35807(7) 0.14950(15) 0.39563(5) 0.0299(5) Uani 1 1 d . . . . .
C14 C 0.44016(6) 0.52754(14) 0.44292(5) 0.0268(4) Uani 1 1 d . . . . .
H14 H 0.451247 0.584967 0.440235 0.032 Uiso 1 1 calc R U . . .
C19 C 0.47868(6) 0.38637(14) 0.45588(5) 0.0266(4) Uani 1 1 d . . . . .
H19 H 0.457029 0.371098 0.468827 0.032 Uiso 1 1 calc R U . . .
C17 C 0.54248(7) 0.43022(14) 0.41649(5) 0.0282(4) Uani 1 1 d . . . . .
C29 C 0.31637(7) 0.15954(15) 0.30393(5) 0.0298(5) Uani 1 1 d . . . . .
H29 H 0.302460 0.197810 0.289026 0.036 Uiso 1 1 calc R U . . .
C23 C 0.44844(7) 0.16327(15) 0.44238(5) 0.0287(4) Uani 1 1 d . . . . .
H23 H 0.431519 0.198987 0.453945 0.034 Uiso 1 1 calc R U . . .
C8 C 0.34119(7) 0.43961(14) 0.39244(6) 0.0294(5) Uani 1 1 d . . . . .
C11 C 0.40306(7) 0.56435(14) 0.38542(6) 0.0316(5) Uani 1 1 d . . . . .
C21 C 0.51234(6) 0.24225(14) 0.47044(5) 0.0270(4) Uani 1 1 d . . . . .
H21 H 0.542168 0.226842 0.474848 0.032 Uiso 1 1 calc R U . . .
C25 C 0.51673(7) 0.12169(14) 0.42877(5) 0.0292(4) Uani 1 1 d . . . . .
C24 C 0.42887(7) 0.10131(15) 0.42142(5) 0.0295(4) Uani 1 1 d . . . . .
C28 C 0.38126(7) 0.08735(15) 0.41976(5) 0.0311(5) Uani 1 1 d . . . . .
H28 H 0.375837 0.030488 0.410352 0.037 Uiso 1 1 calc R U . . .
C12 C 0.37600(7) 0.44955(14) 0.41587(5) 0.0283(4) Uani 1 1 d . . . . .
H12 H 0.379169 0.411992 0.433911 0.034 Uiso 1 1 calc R U . . .
C2 C 0.34937(7) 0.12767(15) 0.36181(5) 0.0299(5) Uani 1 1 d . . . . .
C37 C 0.57632(7) 0.45093(15) 0.39594(6) 0.0329(5) Uani 1 1 d . . . . .
H37 H 0.597551 0.411430 0.393500 0.039 Uiso 1 1 calc R U . . .
C26 C 0.49854(8) 0.06040(15) 0.40635(6) 0.0320(5) Uani 1 1 d . . . . .
O14 O 0.72500(8) 0.69021(19) 0.40802(8) 0.0796(8) Uani 1 1 d . . . . .
C30 C 0.32160(8) -0.01336(15) 0.24947(6) 0.0342(5) Uani 1 1 d . . . . .
C27 C 0.45442(8) 0.05189(15) 0.40265(5) 0.0320(5) Uani 1 1 d . . . . .
C9 C 0.33781(7) 0.49466(15) 0.36508(6) 0.0328(5) Uani 1 1 d . . . . .
C10 C 0.36876(8) 0.55648(15) 0.36058(6) 0.0338(5) Uani 1 1 d . . . . .
C50 C 0.38188(7) 0.58000(16) 0.47923(6) 0.0353(5) Uani 1 1 d . . . . .
H50 H 0.360658 0.560795 0.461507 0.042 Uiso 1 1 calc R U . . .
C34 C 0.29296(8) 0.67736(16) 0.26601(6) 0.0365(5) Uani 1 1 d . . . . .
C49 C 0.42120(7) 0.52528(15) 0.47720(5) 0.0305(5) Uani 1 1 d . . . . .
H49A H 0.414157 0.466933 0.482138 0.037 Uiso 1 1 calc R U . . .
H49B H 0.442600 0.543858 0.494508 0.037 Uiso 1 1 calc R U . . .
C7 C 0.30815(7) 0.37179(16) 0.39662(6) 0.0331(5) Uani 1 1 d . . . . .
H7 H 0.283008 0.387761 0.381959 0.040 Uiso 1 1 calc R U . . .
N10 N 0.74162(9) 0.5500(2) 0.40391(7) 0.0607(7) Uani 1 1 d . . . . .
C35 C 0.29301(8) 0.74090(16) 0.23795(6) 0.0361(5) Uani 1 1 d . . . . .
H35A H 0.316805 0.779041 0.242353 0.043 Uiso 1 1 calc R U . . .
H35B H 0.267391 0.774497 0.237101 0.043 Uiso 1 1 calc R U . . .
C33 C 0.36576(8) 0.61394(16) 0.33204(6) 0.0374(5) Uani 1 1 d . . . . .
H33 H 0.387764 0.650920 0.328678 0.045 Uiso 1 1 calc R U . . .
C45 C 0.49412(8) 0.24650(16) 0.50496(6) 0.0343(5) Uani 1 1 d . . . . .
H45A H 0.498948 0.303021 0.514184 0.041 Uiso 1 1 calc R U . . .
H45B H 0.463853 0.237896 0.501573 0.041 Uiso 1 1 calc R U . . .
O16 O 0.27407(9) 0.8168(2) 0.32519(9) 0.0874(9) Uani 1 1 d . . . . .
O13 O 0.65841(9) 0.38607(17) 0.35826(10) 0.0943(11) Uani 1 1 d . . . . .
C31 C 0.30161(8) -0.03164(16) 0.21437(6) 0.0360(5) Uani 1 1 d . . . . .
H31A H 0.287113 0.018859 0.205485 0.043 Uiso 1 1 calc R U . . .
H31B H 0.280811 -0.076356 0.215440 0.043 Uiso 1 1 calc R U . . .
C38 C 0.61691(8) 0.61369(16) 0.34881(6) 0.0381(5) Uani 1 1 d . . . . .
C36 C 0.29582(8) 0.69711(16) 0.20393(6) 0.0374(5) Uani 1 1 d . . . . .
H36A H 0.278330 0.646562 0.203024 0.045 Uiso 1 1 calc R U . . .
H36B H 0.284483 0.735006 0.186183 0.045 Uiso 1 1 calc R U . . .
C41 C 0.52461(8) 0.00254(16) 0.38844(6) 0.0374(5) Uani 1 1 d . . . . .
H41 H 0.512134 -0.038644 0.374076 0.045 Uiso 1 1 calc R U . . .
C57 C 0.36520(8) 0.08731(16) 0.45495(6) 0.0344(5) Uani 1 1 d . . . . .
H57A H 0.371842 0.141687 0.465573 0.041 Uiso 1 1 calc R U . . .
H57B H 0.334734 0.081492 0.452519 0.041 Uiso 1 1 calc R U . . .
N12 N 0.33297(12) 0.80144(18) 0.36061(8) 0.0673(8) Uani 1 1 d . . . . .
C32 C 0.33387(9) -0.05852(17) 0.19079(6) 0.0394(6) Uani 1 1 d . . . . .
H32A H 0.350435 -0.105280 0.200800 0.047 Uiso 1 1 calc R U . . .
H32B H 0.352888 -0.011546 0.187782 0.047 Uiso 1 1 calc R U . . .
C72 C 0.61082(8) 0.68302(17) 0.48315(6) 0.0401(6) Uani 1 1 d . . . . .
H72 H 0.586662 0.654880 0.474202 0.048 Uiso 1 1 calc R U . . .
C40 C 0.65943(8) 0.67195(17) 0.30280(6) 0.0383(5) Uani 1 1 d . . . . .
H40A H 0.642095 0.722470 0.303493 0.046 Uiso 1 1 calc R U . . .
H40B H 0.647304 0.636003 0.284687 0.046 Uiso 1 1 calc R U . . .
C53 C 0.29466(7) 0.3661(2) 0.43268(7) 0.0445(7) Uani 1 1 d . . . . .
H53A H 0.276836 0.316403 0.433845 0.053 Uiso 1 1 calc R U . . .
H53B H 0.319809 0.356292 0.447804 0.053 Uiso 1 1 calc R U . . .
C44 C 0.68694(9) -0.08587(18) 0.34339(6) 0.0438(6) Uani 1 1 d . . . . .
H44A H 0.703042 -0.038707 0.353567 0.053 Uiso 1 1 calc R U . . .
H44B H 0.706403 -0.132013 0.340305 0.053 Uiso 1 1 calc R U . . .
C42 C 0.63085(10) -0.04026(17) 0.38010(7) 0.0454(7) Uani 1 1 d . . . . .
C43 C 0.65470(10) -0.11477(17) 0.36706(7) 0.0486(7) Uani 1 1 d . . . . .
H43A H 0.634864 -0.153563 0.355211 0.058 Uiso 1 1 calc R U . . .
H43B H 0.669088 -0.145102 0.385913 0.058 Uiso 1 1 calc R U . . .
C51 C 0.36377(9) 0.5664(2) 0.51289(7) 0.0467(6) Uani 1 1 d . . . . .
H51A H 0.383759 0.585531 0.530779 0.070 Uiso 1 1 calc R U . . .
H51B H 0.358110 0.507138 0.515811 0.070 Uiso 1 1 calc R U . . .
H51C H 0.338051 0.598116 0.513291 0.070 Uiso 1 1 calc R U . . .
C39 C 0.65972(9) 0.62464(19) 0.33605(7) 0.0429(6) Uani 1 1 d . . . . .
H39A H 0.672018 0.568926 0.333432 0.052 Uiso 1 1 calc R U . . .
H39B H 0.677778 0.655050 0.352899 0.052 Uiso 1 1 calc R U . . .
C52 C 0.38986(9) 0.67358(18) 0.47332(8) 0.0474(6) Uani 1 1 d . . . . .
H52A H 0.363857 0.704408 0.473463 0.071 Uiso 1 1 calc R U . . .
H52B H 0.400970 0.680775 0.451932 0.071 Uiso 1 1 calc R U . . .
H52C H 0.409809 0.694759 0.490828 0.071 Uiso 1 1 calc R U . . .
C58 C 0.38384(9) 0.01676(18) 0.47800(6) 0.0440(6) Uani 1 1 d . . . . .
H58 H 0.414576 0.019891 0.477856 0.053 Uiso 1 1 calc R U . . .
C59 C 0.37386(11) 0.0313(2) 0.51407(7) 0.0571(8) Uani 1 1 d . . . . .
H59A H 0.343903 0.028231 0.515250 0.086 Uiso 1 1 calc R U . . .
H59B H 0.383861 0.086323 0.521432 0.086 Uiso 1 1 calc R U . . .
H59C H 0.387495 -0.011549 0.528328 0.086 Uiso 1 1 calc R U . . .
C69 C 0.31127(11) 0.8296(2) 0.33285(9) 0.0578(8) Uani 1 1 d . . . . .
H69 H 0.325765 0.861642 0.318089 0.069 Uiso 1 1 calc R U . . .
C66 C 0.74508(10) 0.6325(2) 0.39700(8) 0.0576(8) Uani 1 1 d . . . . .
H66 H 0.764861 0.647319 0.382262 0.069 Uiso 1 1 calc R U . . .
N9 N 0.66226(12) 0.2461(2) 0.34510(12) 0.0945(14) Uani 1 1 d . . . . .
C70 C 0.62395(13) 0.7115(3) 0.42554(8) 0.0694(10) Uani 1 1 d . . . . .
H70A H 0.599159 0.677128 0.421113 0.104 Uiso 1 1 calc R U . . .
H70B H 0.646599 0.687711 0.414276 0.104 Uiso 1 1 calc R U . . .
H70C H 0.618195 0.768135 0.417450 0.104 Uiso 1 1 calc R U . . .
C71 C 0.67432(11) 0.7580(3) 0.47314(11) 0.0727(11) Uani 1 1 d . . . . .
H71A H 0.671744 0.816983 0.467189 0.109 Uiso 1 1 calc R U . . .
H71B H 0.697621 0.733598 0.462862 0.109 Uiso 1 1 calc R U . . .
H71C H 0.679093 0.752692 0.497146 0.109 Uiso 1 1 calc R U . . .
C46 C 0.51281(12) 0.1813(2) 0.53085(8) 0.0602(8) Uani 1 1 d . . . . .
H46 H 0.543439 0.189815 0.533437 0.072 Uiso 1 1 calc R U . . .
C60 C 0.37071(17) -0.0707(2) 0.46610(10) 0.0793(12) Uani 1 1 d . . . . .
H60A H 0.340484 -0.074387 0.463762 0.119 Uiso 1 1 calc R U . . .
H60B H 0.381965 -0.112012 0.482186 0.119 Uiso 1 1 calc R U . . .
H60C H 0.381311 -0.081547 0.444745 0.119 Uiso 1 1 calc R U . . .
C65 C 0.76535(13) 0.4861(3) 0.38818(12) 0.0771(11) Uani 1 1 d . . . . .
H65A H 0.785657 0.512943 0.375284 0.116 Uiso 1 1 calc R U . . .
H65B H 0.746558 0.452033 0.373586 0.116 Uiso 1 1 calc R U . . .
H65C H 0.779699 0.450731 0.405153 0.116 Uiso 1 1 calc R U . . .
C54 C 0.27218(15) 0.4388(3) 0.44563(12) 0.0823(13) Uani 1 1 d . . . . .
C68 C 0.37691(16) 0.8231(3) 0.36817(12) 0.0853(13) Uani 1 1 d . . . . .
H68A H 0.387808 0.846116 0.348439 0.128 Uiso 1 1 calc R U . . .
H68B H 0.392539 0.773079 0.375217 0.128 Uiso 1 1 calc R U . . .
H68C H 0.379578 0.864555 0.385883 0.128 Uiso 1 1 calc R U . . .
C48 C 0.50500(15) 0.0923(2) 0.52084(9) 0.0729(10) Uani 1 1 d . . . . .
H48A H 0.475168 0.082663 0.517000 0.109 Uiso 1 1 calc R U . . .
H48B H 0.516701 0.055359 0.538432 0.109 Uiso 1 1 calc R U . . .
H48C H 0.518047 0.080740 0.500562 0.109 Uiso 1 1 calc R U . . .
C63 C 0.67803(14) 0.3231(2) 0.35068(15) 0.0962(17) Uani 1 1 d . . . . .
H63 H 0.706706 0.330078 0.348652 0.115 Uiso 1 1 calc R U . . .
C47 C 0.49629(19) 0.1990(3) 0.56507(9) 0.0899(14) Uani 1 1 d . . . . .
H47A H 0.466819 0.185233 0.564023 0.135 Uiso 1 1 calc R U . . .
H47B H 0.500153 0.258039 0.570594 0.135 Uiso 1 1 calc R U . . .
H47C H 0.511541 0.164939 0.582020 0.135 Uiso 1 1 calc R U . . .
C55 C 0.26335(17) 0.4301(3) 0.48154(12) 0.107(2) Uani 1 1 d . . . . .
H55A H 0.246978 0.477744 0.487822 0.161 Uiso 1 1 calc R U . . .
H55B H 0.289502 0.428278 0.495566 0.161 Uiso 1 1 calc R U . . .
H55C H 0.247897 0.378591 0.484355 0.161 Uiso 1 1 calc R U . . .
C64 C 0.71078(19) 0.5206(4) 0.42650(12) 0.1064(18) Uani 1 1 d . . . . .
H64A H 0.699027 0.568604 0.437155 0.160 Uiso 1 1 calc R U . . .
H64B H 0.724489 0.483950 0.443347 0.160 Uiso 1 1 calc R U . . .
H64C H 0.688652 0.489942 0.413769 0.160 Uiso 1 1 calc R U . . .
C67 C 0.3132(2) 0.7525(3) 0.38564(13) 0.114(2) Uani 1 1 d . . . . .
H67A H 0.313569 0.784695 0.406096 0.171 Uiso 1 1 calc R U . . .
H67B H 0.328399 0.700385 0.389911 0.171 Uiso 1 1 calc R U . . .
H67C H 0.284557 0.740082 0.377482 0.171 Uiso 1 1 calc R U . . .
C62 C 0.6881(2) 0.1763(3) 0.33525(19) 0.129(3) Uani 1 1 d . . . . .
H62A H 0.678972 0.159406 0.312645 0.194 Uiso 1 1 calc R U . . .
H62B H 0.685479 0.129159 0.350185 0.194 Uiso 1 1 calc R U . . .
H62C H 0.717085 0.194002 0.336408 0.194 Uiso 1 1 calc R U . . .
C61 C 0.61768(16) 0.2275(3) 0.34676(17) 0.111(2) Uani 1 1 d . . . . .
H61A H 0.604307 0.274856 0.356612 0.166 Uiso 1 1 calc R U . . .
H61B H 0.614783 0.177825 0.360301 0.166 Uiso 1 1 calc R U . . .
H61C H 0.604565 0.217648 0.324480 0.166 Uiso 1 1 calc R U . . .
C56 C 0.2339(2) 0.4523(5) 0.42814(14) 0.126(2) Uani 1 1 d . . . . .
H56A H 0.236502 0.495412 0.411472 0.189 Uiso 1 1 calc R U . . .
H56B H 0.213941 0.470320 0.443354 0.189 Uiso 1 1 calc R U . . .
H56C H 0.224179 0.400498 0.417301 0.189 Uiso 1 1 calc R U . . .

loop_
_atom_site_aniso_label
_atom_site_aniso_U_11
_atom_site_aniso_U_22
_atom_site_aniso_U_33
_atom_site_aniso_U_23
_atom_site_aniso_U_13
_atom_site_aniso_U_12
O5A 0.0301(8) 0.0311(8) 0.0400(9) 0.0064(7) 0.0084(7) 0.0055(6)
O2A 0.0382(9) 0.0334(8) 0.0309(8) -0.0055(6) -0.0038(7) 0.0061(7)
O6A 0.0272(8) 0.0301(8) 0.0468(9) 0.0024(7) 0.0127(7) 0.0075(6)
O7A 0.0270(8) 0.0330(8) 0.0445(9) 0.0008(7) 0.0112(7) 0.0060(6)
O1A 0.0479(10) 0.0321(8) 0.0280(8) -0.0045(6) -0.0018(7) 0.0057(7)
O3A 0.0396(9) 0.0375(9) 0.0412(9) -0.0072(7) -0.0211(8) 0.0085(7)
O4A 0.0355(9) 0.0406(9) 0.0404(9) 0.0064(7) -0.0095(7) -0.0031(7)
O8A 0.0433(10) 0.0427(10) 0.0418(9) -0.0131(8) 0.0027(8) 0.0042(8)
O15 0.0403(10) 0.0710(13) 0.0323(9) -0.0010(8) 0.0073(7) -0.0070(9)
O9 0.0668(13) 0.0373(10) 0.0410(10) -0.0046(8) -0.0020(9) 0.0134(9)
O11 0.0506(11) 0.0403(10) 0.0569(12) 0.0093(9) 0.0070(9) 0.0069(9)
O10 0.0477(11) 0.0540(11) 0.0395(10) 0.0041(8) -0.0113(8) -0.0034(9)
N1 0.0398(11) 0.0345(10) 0.0231(9) -0.0047(7) 0.0016(8) 0.0001(8)
N2 0.0478(12) 0.0320(10) 0.0238(9) -0.0033(7) -0.0015(8) 0.0003(9)
N3 0.0467(12) 0.0339(10) 0.0348(10) -0.0040(8) -0.0120(9) 0.0104(9)
O12 0.0536(12) 0.0461(12) 0.0861(16) -0.0052(11) 0.0328(11) 0.0103(10)
N4 0.0410(11) 0.0362(11) 0.0350(10) -0.0007(8) -0.0081(9) 0.0077(9)
N5 0.0336(10) 0.0349(11) 0.0411(11) 0.0017(8) 0.0129(8) 0.0006(8)
N6 0.0392(11) 0.0349(11) 0.0484(12) 0.0043(9) 0.0218(9) 0.0034(9)
N7 0.0472(12) 0.0318(10) 0.0435(11) 0.0028(9) 0.0222(10) 0.0106(9)
N11 0.0558(14) 0.0461(13) 0.0431(12) -0.0044(10) 0.0232(10) -0.0111(11)
N8 0.0570(14) 0.0331(11) 0.0501(13) -0.0023(9) 0.0242(11) 0.0112(10)
C16 0.0250(10) 0.0298(11) 0.0274(10) -0.0007(8) 0.0006(8) 0.0026(8)
C15 0.0212(9) 0.0320(11) 0.0236(9) -0.0041(8) -0.0017(7) 0.0031(8)
C20 0.0211(9) 0.0322(11) 0.0231(9) -0.0013(8) -0.0002(7) 0.0014(8)
C5 0.0241(10) 0.0339(11) 0.0291(10) -0.0032(9) 0.0004(8) -0.0011(9)
C6 0.0197(9) 0.0359(12) 0.0312(11) -0.0086(9) 0.0035(8) -0.0014(8)
C22 0.0288(11) 0.0292(11) 0.0237(10) 0.0032(8) 0.0052(8) 0.0030(8)
C18 0.0209(10) 0.0315(11) 0.0290(10) -0.0028(8) 0.0014(8) 0.0027(8)
C4 0.0244(10) 0.0407(12) 0.0241(10) -0.0049(9) 0.0014(8) -0.0014(9)
C1 0.0283(10) 0.0324(11) 0.0258(10) -0.0043(8) 0.0023(8) -0.0027(9)
C13 0.0237(10) 0.0311(11) 0.0283(10) -0.0059(8) -0.0004(8) 0.0081(8)
C3 0.0260(10) 0.0364(12) 0.0275(10) -0.0022(9) 0.0030(8) -0.0043(9)
C14 0.0218(10) 0.0296(11) 0.0283(10) -0.0055(8) -0.0010(8) 0.0040(8)
C19 0.0212(9) 0.0346(11) 0.0236(9) -0.0026(8) -0.0004(7) 0.0010(8)
C17 0.0241(10) 0.0306(11) 0.0301(10) -0.0020(8) 0.0041(8) 0.0019(8)
C29 0.0326(11) 0.0318(11) 0.0248(10) -0.0022(8) 0.0015(8) -0.0008(9)
C23 0.0289(11) 0.0344(11) 0.0231(10) 0.0003(8) 0.0032(8) 0.0044(9)
C8 0.0234(10) 0.0323(11) 0.0316(11) -0.0115(9) -0.0018(8) 0.0086(8)
C11 0.0288(11) 0.0305(11) 0.0341(11) -0.0052(9) -0.0042(9) 0.0055(9)
C21 0.0215(9) 0.0342(11) 0.0253(10) 0.0022(8) 0.0014(8) 0.0047(8)
C25 0.0286(11) 0.0302(11) 0.0295(10) 0.0065(8) 0.0072(8) 0.0040(9)
C24 0.0313(11) 0.0345(11) 0.0229(10) 0.0031(8) 0.0030(8) 0.0027(9)
C28 0.0339(11) 0.0330(11) 0.0259(10) -0.0011(9) 0.0010(9) -0.0028(9)
C12 0.0226(10) 0.0331(11) 0.0289(10) -0.0067(9) -0.0001(8) 0.0079(8)
C2 0.0311(11) 0.0321(11) 0.0265(10) -0.0031(8) 0.0026(8) -0.0009(9)
C37 0.0301(11) 0.0319(11) 0.0379(12) -0.0014(9) 0.0095(9) 0.0043(9)
C26 0.0389(12) 0.0297(11) 0.0288(10) 0.0039(9) 0.0103(9) 0.0049(9)
O14 0.0601(15) 0.092(2) 0.0885(19) -0.0204(15) 0.0188(13) 0.0151(14)
C30 0.0455(13) 0.0290(11) 0.0288(11) -0.0033(9) 0.0076(10) -0.0033(10)
C27 0.0402(12) 0.0302(11) 0.0258(10) -0.0008(9) 0.0045(9) 0.0028(9)
C9 0.0301(11) 0.0322(11) 0.0338(11) -0.0116(9) -0.0104(9) 0.0114(9)
C10 0.0363(12) 0.0303(11) 0.0329(11) -0.0061(9) -0.0080(9) 0.0099(9)
C50 0.0243(10) 0.0443(13) 0.0367(12) -0.0139(10) -0.0014(9) 0.0037(10)
C34 0.0429(14) 0.0333(12) 0.0318(11) -0.0067(9) -0.0053(10) 0.0105(11)
C49 0.0242(10) 0.0384(12) 0.0283(10) -0.0079(9) -0.0003(8) 0.0035(9)
C7 0.0207(10) 0.0440(13) 0.0335(11) -0.0154(10) -0.0030(8) 0.0045(9)
N10 0.0530(15) 0.084(2) 0.0465(14) -0.0086(13) 0.0111(11) 0.0083(14)
C35 0.0374(12) 0.0336(12) 0.0358(12) -0.0028(10) -0.0046(10) 0.0108(10)
C33 0.0409(13) 0.0325(12) 0.0366(12) -0.0051(10) -0.0085(10) 0.0085(10)
C45 0.0347(12) 0.0411(13) 0.0273(11) 0.0007(9) 0.0042(9) 0.0043(10)
O16 0.0545(15) 0.0833(19) 0.128(3) -0.0036(17) 0.0281(16) 0.0113(13)
O13 0.0746(17) 0.0521(14) 0.164(3) -0.0391(17) 0.0504(19) 0.0078(13)
C31 0.0479(14) 0.0314(12) 0.0295(11) -0.0061(9) 0.0074(10) -0.0080(10)
C38 0.0418(13) 0.0360(13) 0.0370(12) 0.0033(10) 0.0064(10) -0.0020(11)
C36 0.0388(13) 0.0391(13) 0.0329(12) -0.0030(10) -0.0044(10) 0.0124(10)
C41 0.0483(14) 0.0311(12) 0.0346(12) 0.0026(9) 0.0137(10) 0.0050(10)
C57 0.0326(11) 0.0426(13) 0.0282(11) 0.0014(9) 0.0035(9) -0.0034(10)
N12 0.097(2) 0.0491(15) 0.0582(16) -0.0045(13) 0.0230(16) 0.0131(15)
C32 0.0469(14) 0.0372(13) 0.0359(12) -0.0083(10) 0.0139(11) -0.0117(11)
C72 0.0398(13) 0.0437(14) 0.0379(13) -0.0009(10) 0.0098(10) -0.0065(11)
C40 0.0395(13) 0.0391(13) 0.0357(12) 0.0032(10) -0.0003(10) -0.0081(10)
C53 0.0221(11) 0.0717(19) 0.0404(13) -0.0240(13) 0.0065(9) -0.0091(11)
C44 0.0549(16) 0.0441(14) 0.0355(12) 0.0126(11) 0.0218(11) 0.0253(12)
C42 0.0575(17) 0.0363(14) 0.0470(14) 0.0105(11) 0.0306(13) 0.0181(12)
C43 0.0678(18) 0.0373(14) 0.0453(14) 0.0145(11) 0.0303(13) 0.0242(13)
C51 0.0350(13) 0.0584(17) 0.0485(15) -0.0152(13) 0.0132(11) 0.0015(12)
C39 0.0406(14) 0.0471(15) 0.0417(14) 0.0080(11) 0.0061(11) -0.0046(11)
C52 0.0400(14) 0.0448(15) 0.0581(17) -0.0090(13) 0.0076(12) 0.0100(12)
C58 0.0488(15) 0.0491(15) 0.0343(13) 0.0060(11) 0.0050(11) 0.0017(12)
C59 0.067(2) 0.068(2) 0.0368(14) 0.0126(13) 0.0080(13) 0.0060(16)
C69 0.065(2) 0.0487(17) 0.0627(19) -0.0080(14) 0.0227(16) 0.0055(15)
C66 0.0386(15) 0.077(2) 0.0574(18) -0.0195(16) 0.0043(13) -0.0003(15)
N9 0.085(2) 0.0531(17) 0.157(4) -0.042(2) 0.076(2) -0.0176(16)
C70 0.077(2) 0.093(3) 0.0420(16) 0.0079(17) 0.0251(16) 0.000(2)
C71 0.060(2) 0.073(2) 0.092(3) -0.033(2) 0.0418(19) -0.0275(18)
C46 0.072(2) 0.064(2) 0.0452(16) 0.0138(14) 0.0122(15) 0.0102(17)
C60 0.135(4) 0.0481(19) 0.0538(19) 0.0094(15) 0.005(2) -0.004(2)
C65 0.064(2) 0.077(3) 0.093(3) -0.024(2) 0.027(2) -0.0024(19)
C54 0.090(3) 0.071(2) 0.095(3) -0.027(2) 0.054(3) 0.009(2)
C68 0.109(4) 0.057(2) 0.084(3) -0.023(2) -0.018(2) 0.004(2)
C48 0.095(3) 0.066(2) 0.059(2) 0.0171(17) 0.0155(19) 0.014(2)
C63 0.070(2) 0.049(2) 0.179(5) -0.039(3) 0.068(3) -0.0086(18)
C47 0.145(4) 0.080(3) 0.0462(19) 0.0145(18) 0.022(2) 0.018(3)
C55 0.108(4) 0.121(4) 0.104(3) -0.067(3) 0.075(3) -0.040(3)
C64 0.134(4) 0.119(4) 0.076(3) 0.024(3) 0.060(3) 0.027(3)
C67 0.174(6) 0.087(3) 0.093(3) 0.026(3) 0.076(4) 0.045(3)
C62 0.144(5) 0.042(2) 0.222(7) -0.034(3) 0.123(5) -0.008(2)
C61 0.090(3) 0.093(3) 0.158(5) -0.049(3) 0.056(3) -0.031(3)
C56 0.130(5) 0.171(6) 0.078(3) -0.016(3) 0.015(3) 0.070(5)

loop_
_atom_type_symbol
_atom_type_description
_atom_type_scat_dispersion_real
_atom_type_scat_dispersion_imag
_atom_type_scat_source
C C 0.0181 0.0091 'International Tables Vol C Tables 4.2.6.8 and 6.1.1.4'
H H 0.0000 0.0000 'International Tables Vol C Tables 4.2.6.8 and 6.1.1.4'
N N 0.0311 0.0180 'International Tables Vol C Tables 4.2.6.8 and 6.1.1.4'
O O 0.0492 0.0322 'International Tables Vol C Tables 4.2.6.8 and 6.1.1.4'

loop_
_geom_angle_atom_site_label_1
_geom_angle_atom_site_label_2
_geom_angle_atom_site_label_3
_geom_angle
_geom_angle_site_symmetry_1
_geom_angle_site_symmetry_3
_geom_angle_publ_flag
C29 N1 N2 117.1(2) . . ?
C30 N2 N1 119.4(2) . . ?
C33 N3 N4 117.4(2) . . ?
C34 N4 N3 118.3(2) . . ?
C37 N5 N6 116.0(2) . . ?
C38 N6 N5 119.9(2) . . ?
C41 N7 N8 118.1(2) . . ?
C72 N11 C70 121.3(3) . . ?
C72 N11 C71 120.4(3) . . ?
C70 N11 C71 118.0(3) . . ?
C42 N8 N7 118.6(2) . . ?
O5A C16 C15 118.42(19) . . ?
O5A C16 C17 120.15(19) . . ?
C15 C16 C17 121.4(2) . . ?
C19 C15 C16 117.23(19) . . ?
C19 C15 C14 123.12(19) . . ?
C16 C15 C14 119.55(19) . . ?
C18 C20 C19 117.7(2) . . ?
C18 C20 C21 120.28(19) . . ?
C19 C20 C21 122.00(19) . . ?
O2A C5 C6 123.2(2) . . ?
O2A C5 C1 115.69(19) . . ?
C6 C5 C1 121.1(2) . . ?
C4 C6 C5 117.7(2) . . ?
C4 C6 C7 121.13(19) . . ?
C5 C6 C7 121.2(2) . . ?
C23 C22 C25 117.4(2) . . ?
C23 C22 C21 122.02(19) . . ?
C25 C22 C21 120.57(19) . . ?
O6A C18 C20 123.7(2) . . ?
O6A C18 C17 115.22(19) . . ?
C20 C18 C17 121.1(2) . . ?
C6 C4 C3 123.6(2) . . ?
C5 C1 C2 119.0(2) . . ?
C5 C1 C29 119.5(2) . . ?
C2 C1 C29 121.5(2) . . ?
C11 C13 C12 117.5(2) . . ?
C11 C13 C14 122.0(2) . . ?
C12 C13 C14 120.4(2) . . ?
C2 C3 C4 117.4(2) . . ?
C2 C3 C28 119.8(2) . . ?
C4 C3 C28 122.82(19) . . ?
C13 C14 C15 110.49(17) . . ?
C13 C14 C49 111.52(17) . . ?
C15 C14 C49 113.55(18) . . ?
C15 C19 C20 123.7(2) . . ?
C18 C17 C16 118.8(2) . . ?
C18 C17 C37 119.05(19) . . ?
C16 C17 C37 122.2(2) . . ?
N1 C29 C1 119.5(2) . . ?
C22 C23 C24 123.5(2) . . ?
C9 C8 C12 117.2(2) . . ?
C9 C8 C7 121.31(19) . . ?
C12 C8 C7 121.5(2) . . ?
O4A C11 C13 122.8(2) . . ?
O4A C11 C10 115.9(2) . . ?
C13 C11 C10 121.3(2) . . ?
C20 C21 C22 109.99(17) . . ?
C20 C21 C45 112.29(18) . . ?
C22 C21 C45 113.98(18) . . ?
O7A C25 C22 117.9(2) . . ?
O7A C25 C26 120.7(2) . . ?
C22 C25 C26 121.4(2) . . ?
C27 C24 C23 117.6(2) . . ?
C27 C24 C28 121.5(2) . . ?
C23 C24 C28 120.9(2) . . ?
C3 C28 C24 111.01(18) . . ?
C3 C28 C57 113.39(19) . . ?
C24 C28 C57 111.83(18) . . ?
C8 C12 C13 123.7(2) . . ?
O1A C2 C3 118.2(2) . . ?
O1A C2 C1 120.57(19) . . ?
C3 C2 C1 121.2(2) . . ?
N5 C37 C17 120.8(2) . . ?
C25 C26 C27 118.8(2) . . ?
C25 C26 C41 121.3(2) . . ?
C27 C26 C41 119.7(2) . . ?
O9 C30 N2 122.9(2) . . ?
O9 C30 C31 123.0(2) . . ?
N2 C30 C31 114.1(2) . . ?
O8A C27 C24 122.9(2) . . ?
O8A C27 C26 115.9(2) . . ?
C24 C27 C26 121.2(2) . . ?
O3A C9 C8 117.7(2) . . ?
O3A C9 C10 120.5(2) . . ?
C8 C9 C10 121.7(2) . . ?
C9 C10 C11 118.5(2) . . ?
C9 C10 C33 122.3(2) . . ?
C11 C10 C33 119.2(2) . . ?
C52 C50 C51 110.8(2) . . ?
C52 C50 C49 112.9(2) . . ?
C51 C50 C49 110.2(2) . . ?
O10 C34 N4 122.5(2) . . ?
O10 C34 C35 122.4(2) . . ?
N4 C34 C35 115.1(2) . . ?
C50 C49 C14 114.96(19) . . ?
C8 C7 C6 109.91(17) . . ?
C8 C7 C53 113.46(19) . . ?
C6 C7 C53 112.4(2) . . ?
C66 N10 C65 122.3(3) . . ?
C66 N10 C64 120.5(3) . . ?
C65 N10 C64 117.1(4) . . ?
C34 C35 C36 111.4(2) . . ?
N3 C33 C10 119.0(3) . . ?
C46 C45 C21 114.6(2) . . ?
C30 C31 C32 112.1(2) . . ?
O11 C38 N6 122.4(2) . . ?
O11 C38 C39 124.2(2) . . ?
N6 C38 C39 113.3(2) . . ?
C40 C36 C35 113.8(2) 2_655 . ?
N7 C41 C26 119.2(2) . . ?
C58 C57 C28 114.0(2) . . ?
C69 N12 C68 121.1(3) . . ?
C69 N12 C67 121.8(4) . . ?
C68 N12 C67 117.0(4) . . ?
C31 C32 C44 111.8(2) . 2_655 ?
O15 C72 N11 126.6(3) . . ?
C39 C40 C36 110.4(2) . 2_655 ?
C54 C53 C7 118.0(3) . . ?
C32 C44 C43 112.1(2) 2_655 . ?
O12 C42 N8 122.2(2) . . ?
O12 C42 C43 123.3(3) . . ?
N8 C42 C43 114.5(3) . . ?
C42 C43 C44 111.6(2) . . ?
C38 C39 C40 114.6(2) . . ?
C60 C58 C59 111.2(3) . . ?
C60 C58 C57 113.2(3) . . ?
C59 C58 C57 111.0(2) . . ?
O16 C69 N12 125.3(4) . . ?
O14 C66 N10 126.6(3) . . ?
C63 N9 C62 121.6(4) . . ?
C63 N9 C61 122.2(3) . . ?
C62 N9 C61 116.1(4) . . ?
C48 C46 C47 110.6(3) . . ?
C48 C46 C45 114.1(3) . . ?
C47 C46 C45 109.5(3) . . ?
C56 C54 C53 112.5(4) . . ?
C56 C54 C55 105.5(4) . . ?
C53 C54 C55 114.0(4) . . ?
O13 C63 N9 126.1(4) . . ?

loop_
_geom_bond_atom_site_label_1
_geom_bond_atom_site_label_2
_geom_bond_distance
_geom_bond_site_symmetry_2
_geom_bond_publ_flag
O5A C16 1.370(3) . ?
O2A C5 1.368(3) . ?
O6A C18 1.361(3) . ?
O7A C25 1.370(3) . ?
O1A C2 1.368(3) . ?
O3A C9 1.375(3) . ?
O4A C11 1.363(3) . ?
O8A C27 1.366(3) . ?
O15 C72 1.219(3) . ?
O9 C30 1.216(3) . ?
O11 C38 1.216(3) . ?
O10 C34 1.221(3) . ?
N1 C29 1.281(3) . ?
N1 N2 1.375(3) . ?
N2 C30 1.348(3) . ?
N3 C33 1.288(3) . ?
N3 N4 1.368(3) . ?
O12 C42 1.217(4) . ?
N4 C34 1.353(3) . ?
N5 C37 1.282(3) . ?
N5 N6 1.377(3) . ?
N6 C38 1.352(3) . ?
N7 C41 1.276(4) . ?
N7 N8 1.377(3) . ?
N11 C72 1.323(3) . ?
N11 C70 1.447(4) . ?
N11 C71 1.448(4) . ?
N8 C42 1.348(4) . ?
C16 C15 1.394(3) . ?
C16 C17 1.409(3) . ?
C15 C19 1.393(3) . ?
C15 C14 1.527(3) . ?
C20 C18 1.390(3) . ?
C20 C19 1.393(3) . ?
C20 C21 1.525(3) . ?
C5 C6 1.394(3) . ?
C5 C1 1.406(3) . ?
C6 C4 1.391(3) . ?
C6 C7 1.522(3) . ?
C22 C23 1.393(3) . ?
C22 C25 1.393(3) . ?
C22 C21 1.526(3) . ?
C18 C17 1.407(3) . ?
C4 C3 1.396(3) . ?
C1 C2 1.408(3) . ?
C1 C29 1.456(3) . ?
C13 C11 1.389(3) . ?
C13 C12 1.398(3) . ?
C13 C14 1.526(3) . ?
C3 C2 1.396(3) . ?
C3 C28 1.516(3) . ?
C14 C49 1.545(3) . ?
C17 C37 1.449(3) . ?
C23 C24 1.394(3) . ?
C8 C9 1.390(3) . ?
C8 C12 1.392(3) . ?
C8 C7 1.518(3) . ?
C11 C10 1.411(3) . ?
C21 C45 1.544(3) . ?
C25 C26 1.405(3) . ?
C24 C27 1.392(3) . ?
C24 C28 1.527(3) . ?
C28 C57 1.538(3) . ?
C26 C27 1.405(3) . ?
C26 C41 1.462(3) . ?
O14 C66 1.216(4) . ?
C30 C31 1.512(3) . ?
C9 C10 1.408(4) . ?
C10 C33 1.451(4) . ?
C50 C52 1.517(4) . ?
C50 C51 1.525(4) . ?
C50 C49 1.528(3) . ?
C34 C35 1.502(4) . ?
C7 C53 1.542(3) . ?
N10 C66 1.334(5) . ?
N10 C65 1.436(5) . ?
N10 C64 1.467(5) . ?
C35 C36 1.533(3) . ?
C45 C46 1.537(4) . ?
O16 C69 1.212(5) . ?
O13 C63 1.224(4) . ?
C31 C32 1.515(3) . ?
C38 C39 1.507(4) . ?
C36 C40 1.526(4) 2_655 ?
C57 C58 1.527(4) . ?
N12 C69 1.327(5) . ?
N12 C68 1.444(6) . ?
N12 C67 1.450(5) . ?
C32 C44 1.523(4) 2_655 ?
C40 C39 1.521(3) . ?
C53 C54 1.468(4) . ?
C44 C43 1.526(4) . ?
C42 C43 1.515(3) . ?
C58 C60 1.503(5) . ?
C58 C59 1.520(4) . ?
N9 C63 1.324(5) . ?
N9 C62 1.449(5) . ?
N9 C61 1.456(6) . ?
C46 C48 1.473(5) . ?
C46 C47 1.533(5) . ?
C54 C56 1.366(7) . ?
C54 C55 1.492(6) . ?
